data_2240279
loop_
_publ_author_name
'Harmaoui, Abdellah'
'Bouhfid, Rachid'
'Essassi, El Mokhtar'
'Saadi, Mohamed'
'El Ammari, Lahcen'

_publ_section_title
;
 Crystal structure of
 6,9-dimethyl-7<i>H</i>-[1,2,4]triazolo[4,3-<i>b</i>][1,2,4]triazepin-8(9<i>H</i>)-one
 0.40-hydrate
;
_journal_coeditor_code RZ5141
_journal_issue 1
_journal_name_full 'Acta Crystallographica Section E'
_journal_page_first o1
_journal_page_last o2
_journal_paper_doi 10.1107/S2056989014025687
_journal_volume 71
_journal_year 2015
_chemical_formula_iupac 'C7 H9 N5 O, 0.4H2 O'
_chemical_formula_moiety 'C7 H9 N5 O, 0.4(H2 O)'
_chemical_formula_sum 'C7 H9.8 N5 O1.4'
_chemical_formula_weight 186.44
_chemical_name_systematic
'6,9-Dimethyl-7<i>H</i>-[1,2,4]triazolo[4,3-<i>b</i>][1,2,4]triazepin-8(9<i>H</i>)-one 0.40-hydrate'
_space_group_IT_number 15
_symmetry_cell_setting monoclinic
_symmetry_space_group_name_Hall '-C 2yc'
_symmetry_space_group_name_H-M 'C 1 2/c 1'
_atom_sites_solution_hydrogens geom
_atom_sites_solution_primary direct
_atom_sites_solution_secondary difmap
_audit_creation_method SHELXL-97
_cell_angle_alpha 90.00
_cell_angle_beta 109.615(4)
_cell_angle_gamma 90.00
_cell_formula_units_Z 8
_cell_length_a 11.4970(18)
_cell_length_b 11.4527(18)
_cell_length_c 14.867(2)
_cell_measurement_reflns_used 2039
_cell_measurement_temperature 296(2)
_cell_measurement_theta_max 27.10
_cell_measurement_theta_min 2.59
_cell_volume 1844.0(5)
_computing_cell_refinement
;
SAINT-Plus (Bruker, 2009)
;
_computing_data_collection
;
APEX2 (Bruker, 2009)
;
_computing_data_reduction
;
SAINT-Plus (Bruker, 2009)
;
_computing_molecular_graphics
;
ORTEP-3 for Windows (Farrugia, 2012)
;
_computing_publication_material
;
PLATON (Spek, 2009) and publCIF (Westrip,2010)
;
_computing_structure_refinement
;
SHELXL97 (Sheldrick, 2008)
;
_computing_structure_solution
;
SHELXS97 (Sheldrick, 2008)
;
_diffrn_ambient_temperature 296(2)
_diffrn_measured_fraction_theta_full 1.000
_diffrn_measured_fraction_theta_max 1.000
_diffrn_measurement_device_type 'Bruker X8 APEX'
_diffrn_measurement_method '\f and \w scans'
_diffrn_radiation_monochromator graphite
_diffrn_radiation_source 'fine-focus sealed tube'
_diffrn_radiation_type MoK\a
_diffrn_radiation_wavelength 0.71073
_diffrn_reflns_av_R_equivalents 0.0328
_diffrn_reflns_av_sigmaI/netI 0.0187
_diffrn_reflns_limit_h_max 14
_diffrn_reflns_limit_h_min -14
_diffrn_reflns_limit_k_max 14
_diffrn_reflns_limit_k_min -14
_diffrn_reflns_limit_l_max 19
_diffrn_reflns_limit_l_min -19
_diffrn_reflns_number 14175
_diffrn_reflns_theta_full 27.10
_diffrn_reflns_theta_max 27.10
_diffrn_reflns_theta_min 2.59
_exptl_absorpt_coefficient_mu 0.100
_exptl_absorpt_correction_T_max 0.7464
_exptl_absorpt_correction_T_min 0.6373
_exptl_absorpt_correction_type multi-scan
_exptl_absorpt_process_details
;
(SADABS; Bruker, 2009)
;
_exptl_crystal_colour colourless
_exptl_crystal_density_diffrn 1.343
_exptl_crystal_density_method 'not measured'
_exptl_crystal_description block
_exptl_crystal_F_000 784
_exptl_crystal_size_max 0.40
_exptl_crystal_size_mid 0.34
_exptl_crystal_size_min 0.30
_refine_diff_density_max 0.278
_refine_diff_density_min -0.195
_refine_ls_extinction_method none
_refine_ls_goodness_of_fit_ref 1.041
_refine_ls_hydrogen_treatment constr
_refine_ls_matrix_type full
_refine_ls_number_parameters 123
_refine_ls_number_reflns 2039
_refine_ls_number_restraints 0
_refine_ls_restrained_S_all 1.041
_refine_ls_R_factor_all 0.0556
_refine_ls_R_factor_gt 0.0424
_refine_ls_shift/su_max 0.000
_refine_ls_shift/su_mean 0.000
_refine_ls_structure_factor_coef Fsqd
_refine_ls_weighting_details 'calc w=1/[\s^2^(Fo^2^)+(0.0565P)^2^+1.2827P] where P=(Fo^2^+2Fc^2^)/3'
_refine_ls_weighting_scheme calc
_refine_ls_wR_factor_gt 0.1126
_refine_ls_wR_factor_ref 0.1246
_reflns_number_gt 1600
_reflns_number_total 2039
_reflns_threshold_expression >2sigma(I)
_cod_data_source_file rz5141sup1.cif
_cod_data_source_block I
_cod_original_cell_volume 1843.9(5)
_cod_original_sg_symbol_H-M 'C 2/c'
_cod_original_formula_sum 'C7 H9.80 N5 O1.40'
_cod_database_code 2240279
_cod_database_fobs_code 2240279

loop_
_symmetry_equiv_pos_as_xyz
'x, y, z'
'-x, y, -z+1/2'
'x+1/2, y+1/2, z'
'-x+1/2, y+1/2, -z+1/2'
'-x, -y, -z'
'x, -y, z-1/2'
'-x+1/2, -y+1/2, -z'
'x+1/2, -y+1/2, z-1/2'

loop_
_atom_site_type_symbol
_atom_site_label
_atom_site_fract_x
_atom_site_fract_y
_atom_site_fract_z
_atom_site_U_iso_or_equiv
_atom_site_adp_type
_atom_site_calc_flag
_atom_site_refinement_flags
_atom_site_occupancy
_atom_site_symmetry_multiplicity
C C1 0.33958(13) 0.65257(14) 0.16698(10) 0.0369(3) Uani d . 1 1
C C2 0.34033(16) 0.52181(14) 0.16066(11) 0.0433(4) Uani d . 1 1
H H2A 0.4176 0.4962 0.1544 0.052 Uiso calc R 1 1
H H2B 0.3344 0.4885 0.2190 0.052 Uiso calc R 1 1
C C3 0.23480(17) 0.47878(14) 0.07690(12) 0.0476(4) Uani d . 1 1
C C4 0.33342(14) 0.57338(13) -0.02393(10) 0.0362(3) Uani d . 1 1
C C5 0.46928(15) 0.70820(15) -0.00967(12) 0.0453(4) Uani d . 1 1
H H5 0.5204 0.7725 0.0124 0.054 Uiso calc R 1 1
C C6 0.30729(19) 0.70739(19) 0.24624(12) 0.0571(5) Uani d . 1 1
H H6A 0.3102 0.7908 0.2412 0.086 Uiso calc R 1 1
H H6B 0.3652 0.6828 0.3063 0.086 Uiso calc R 1 1
H H6C 0.2256 0.6839 0.2424 0.086 Uiso calc R 1 1
C C7 0.1424(2) 0.4639(2) -0.09733(15) 0.0758(7) Uani d . 1 1
H H7A 0.1563 0.4934 -0.1533 0.114 Uiso calc R 1 1
H H7B 0.0623 0.4881 -0.0976 0.114 Uiso calc R 1 1
H H7C 0.1464 0.3802 -0.0970 0.114 Uiso calc R 1 1
N N1 0.23754(13) 0.50997(12) -0.01151(9) 0.0445(4) Uani d . 1 1
N N2 0.37481(14) 0.56109(13) -0.09512(10) 0.0478(4) Uani d . 1 1
N N3 0.46286(14) 0.64862(14) -0.08511(10) 0.0508(4) Uani d . 1 1
N N4 0.39103(11) 0.66406(11) 0.03305(8) 0.0346(3) Uani d . 1 1
N N5 0.36603(12) 0.72045(11) 0.10833(9) 0.0388(3) Uani d . 1 1
O O1 0.15060(15) 0.42096(14) 0.08579(11) 0.0790(5) Uani d . 1 1
O O2 0.5000 0.7639(2) -0.2500 0.0618(6) Uani d SP 0.80 2
H H1 0.5068 0.7196 -0.2959 0.093 Uiso d PR 0.80 1

loop_
_atom_site_aniso_label
_atom_site_aniso_U_11
_atom_site_aniso_U_22
_atom_site_aniso_U_33
_atom_site_aniso_U_12
_atom_site_aniso_U_13
_atom_site_aniso_U_23
C1 0.0326(7) 0.0460(8) 0.0320(7) 0.0009(6) 0.0109(6) -0.0009(6)
C2 0.0514(9) 0.0455(9) 0.0367(8) 0.0024(7) 0.0195(7) 0.0089(7)
C3 0.0595(10) 0.0394(9) 0.0497(9) -0.0114(7) 0.0260(8) 0.0005(7)
C4 0.0434(8) 0.0345(7) 0.0327(7) -0.0018(6) 0.0153(6) 0.0007(6)
C5 0.0470(9) 0.0483(9) 0.0455(9) -0.0091(7) 0.0221(7) 0.0049(7)
C6 0.0644(11) 0.0709(12) 0.0426(9) 0.0104(10) 0.0265(9) -0.0051(9)
C7 0.0784(15) 0.0916(16) 0.0559(12) -0.0408(13) 0.0204(11) -0.0244(11)
N1 0.0507(8) 0.0441(7) 0.0390(7) -0.0160(6) 0.0157(6) -0.0057(6)
N2 0.0624(9) 0.0490(8) 0.0380(7) -0.0019(7) 0.0247(7) -0.0020(6)
N3 0.0572(9) 0.0588(9) 0.0451(8) -0.0025(7) 0.0287(7) 0.0055(7)
N4 0.0393(7) 0.0348(6) 0.0332(6) -0.0042(5) 0.0166(5) -0.0007(5)
N5 0.0427(7) 0.0383(7) 0.0369(6) -0.0023(5) 0.0154(5) -0.0066(5)
O1 0.0913(11) 0.0827(11) 0.0718(10) -0.0466(9) 0.0389(9) -0.0012(8)
O2 0.0912(18) 0.0554(13) 0.0507(13) 0.000 0.0395(13) 0.000

loop_
_atom_type_symbol
_atom_type_description
_atom_type_scat_dispersion_real
_atom_type_scat_dispersion_imag
_atom_type_scat_source
C C 0.0033 0.0016 'International Tables Vol C Tables 4.2.6.8 and 6.1.1.4'
H H 0.0000 0.0000 'International Tables Vol C Tables 4.2.6.8 and 6.1.1.4'
N N 0.0061 0.0033 'International Tables Vol C Tables 4.2.6.8 and 6.1.1.4'
O O 0.0106 0.0060 'International Tables Vol C Tables 4.2.6.8 and 6.1.1.4'

loop_
_geom_angle_atom_site_label_1
_geom_angle_atom_site_label_2
_geom_angle_atom_site_label_3
_geom_angle
N5 C1 C6 117.59(15)
N5 C1 C2 123.80(14)
C6 C1 C2 118.61(14)
C3 C2 C1 111.08(13)
C3 C2 H2A 109.4
C1 C2 H2A 109.4
C3 C2 H2B 109.4
C1 C2 H2B 109.4
H2A C2 H2B 108.0
O1 C3 N1 121.38(17)
O1 C3 C2 122.69(16)
N1 C3 C2 115.92(14)
N2 C4 N4 110.65(13)
N2 C4 N1 125.12(14)
N4 C4 N1 124.04(13)
N3 C5 N4 110.76(15)
N3 C5 H5 124.6
N4 C5 H5 124.6
C1 C6 H6A 109.5
C1 C6 H6B 109.5
H6A C6 H6B 109.5
C1 C6 H6C 109.5
H6A C6 H6C 109.5
H6B C6 H6C 109.5
N1 C7 H7A 109.5
N1 C7 H7B 109.5
H7A C7 H7B 109.5
N1 C7 H7C 109.5
H7A C7 H7C 109.5
H7B C7 H7C 109.5
C3 N1 C4 122.68(14)
C3 N1 C7 119.17(15)
C4 N1 C7 117.80(14)
C4 N2 N3 106.54(13)
C5 N3 N2 107.42(13)
C5 N4 C4 104.61(13)
C5 N4 N5 123.08(13)
C4 N4 N5 131.27(12)
C1 N5 N4 115.05(13)

loop_
_geom_bond_atom_site_label_1
_geom_bond_atom_site_label_2
_geom_bond_distance
C1 N5 1.2788(19)
C1 C6 1.488(2)
C1 C2 1.501(2)
C2 C3 1.500(2)
C2 H2A 0.9700
C2 H2B 0.9700
C3 O1 1.216(2)
C3 N1 1.373(2)
C4 N2 1.306(2)
C4 N4 1.3632(19)
C4 N1 1.383(2)
C5 N3 1.294(2)
C5 N4 1.3610(19)
C5 H5 0.9300
C6 H6A 0.9600
C6 H6B 0.9600
C6 H6C 0.9600
C7 N1 1.472(2)
C7 H7A 0.9600
C7 H7B 0.9600
C7 H7C 0.9600
N2 N3 1.397(2)
N4 N5 1.4029(17)
O2 H1 0.8745

loop_
_geom_hbond_atom_site_label_D
_geom_hbond_atom_site_label_H
_geom_hbond_atom_site_label_A
_geom_hbond_site_symmetry_A
_geom_hbond_distance_DH
_geom_hbond_distance_HA
_geom_hbond_distance_DA
_geom_hbond_angle_DHA
C2 H2A N3 5_665 0.97 2.58 3.449(3) 149
C5 H5 O1 3_555 0.93 2.29 3.211(2) 173
O2 H1 N3 2_654 0.87 2.08 2.939(2) 167
